data_4085485
loop_
_publ_author_name
'Ren, Peng'
'Pike, Sebastian D.'
'Pernik, Indrek'
'Weller, Andrew S.'
'Willis, Michael C.'

_publ_section_title
;
 Rh--POP Pincer Xantphos Complexes for C--S and C--H Activation.
 Implications for Carbothiolation Catalysis
;
_journal_issue 4
_journal_name_full Organometallics
_journal_page_first 711
_journal_paper_doi 10.1021/om500984y
_journal_volume 34
_journal_year 2015
_chemical_compound_source 'S10, CRL, University of Oxford'
_chemical_formula_moiety 'C83 H55 B1 F24 N1 O1 P2 Rh1 S1'
_chemical_formula_sum 'C83 H55 B F24 N O P2 Rh S'
_chemical_formula_weight 1746.04
_chemical_melting_point ?
_chemical_name_systematic '[Rh(Xantphos)(SMe)(C6H4(C5H4N))][BArF4]'
_space_group_IT_number 2
_symmetry_cell_setting triclinic
_symmetry_space_group_name_Hall '-P 1'
_symmetry_space_group_name_H-M 'P -1'
_atom_sites_solution_hydrogens difmap
_atom_sites_solution_primary direct
_audit_creation_date 14-05-01
_audit_creation_method CRYSTALS_ver_14.40
_cell_angle_alpha 74.722(2)
_cell_angle_beta 80.424(2)
_cell_angle_gamma 87.532(2)
_cell_formula_units_Z 2
_cell_length_a 16.2747(4)
_cell_length_b 16.9342(4)
_cell_length_c 16.9604(5)
_cell_measurement_reflns_used 15506
_cell_measurement_temperature 150
_cell_measurement_theta_max 75
_cell_measurement_theta_min 4
_cell_volume 4446.2(2)
_computing_cell_refinement 'CrysAlis, (Oxford Diffraction, 2002)'
_computing_data_collection 'SuperNova, (Oxford Diffraction, 2010)'
_computing_data_reduction 'CrysAlis, (Oxford Diffraction, 2002)'
_computing_molecular_graphics 'CAMERON (Watkin et al., 1996)'
_computing_publication_material 'CRYSTALS (Betteridge et al., 2003)'
_computing_structure_refinement 'CRYSTALS (Betteridge et al., 2003)'
_computing_structure_solution 'SIR92 (Altomare et al., 1994)'
_diffrn_ambient_temperature 150
_diffrn_measured_fraction_theta_full 0.995
_diffrn_measured_fraction_theta_max 0.965
_diffrn_measurement_device Area
_diffrn_measurement_device_type 'Oxford Diffraction SuperNova'
_diffrn_measurement_method \w
_diffrn_radiation_monochromator graphite
_diffrn_radiation_type 'Cu K\a'
_diffrn_radiation_wavelength 1.54180
_diffrn_reflns_av_R_equivalents 0.000
_diffrn_reflns_limit_h_max 20
_diffrn_reflns_limit_h_min -20
_diffrn_reflns_limit_k_max 21
_diffrn_reflns_limit_k_min -20
_diffrn_reflns_limit_l_max 21
_diffrn_reflns_limit_l_min 0
_diffrn_reflns_number 17691
_diffrn_reflns_theta_full 67.587
_diffrn_reflns_theta_max 75.097
_diffrn_reflns_theta_min 3.310
_diffrn_standards_number 0
_exptl_absorpt_coefficient_mu 2.924
_exptl_absorpt_correction_T_max 0.79
_exptl_absorpt_correction_T_min 0.75
_exptl_absorpt_correction_type multi-scan
_exptl_absorpt_process_details 'CrysAlis, (Oxford Diffraction, 2002)'
_exptl_crystal_colour orange
_exptl_crystal_density_diffrn 1.304
_exptl_crystal_density_method 'not measured'
_exptl_crystal_description plate
_exptl_crystal_F_000 1760.000
_exptl_crystal_size_max 0.300
_exptl_crystal_size_mid 0.100
_exptl_crystal_size_min 0.080
_platon_squeeze_details
;
The discrete Fourier transform of the void region were treated as 
contributions to the A and B parts of the calculated structure factors.
;
_refine_diff_density_max 1.60
_refine_diff_density_min -1.65
_refine_ls_extinction_method None
_refine_ls_goodness_of_fit_ref 0.9835
_refine_ls_hydrogen_treatment constr
_refine_ls_matrix_type full
_refine_ls_number_parameters 1486
_refine_ls_number_reflns 15338
_refine_ls_number_restraints 2238
_refine_ls_R_factor_all 0.0869
_refine_ls_R_factor_gt 0.0776
_refine_ls_shift/su_max 0.6737661
_refine_ls_shift/su_mean 0.0135428
_refine_ls_structure_factor_coef Fsqd
_refine_ls_weighting_details
;
 Method= Modified Sheldrick 
 w=1/[\s^2^(F^2^) + ( 0.15P)^2^ + 4.10P] 
 ,where P=(max(Fo^2^,0) + 2Fc^2^)/3 
;
_refine_ls_weighting_scheme calc
_refine_ls_wR_factor_all 0.2189
_refine_ls_wR_factor_gt 0.2119
_refine_ls_wR_factor_ref 0.2189
_reflns_limit_h_max 20
_reflns_limit_h_min -20
_reflns_limit_k_max 21
_reflns_limit_k_min -20
_reflns_limit_l_max 21
_reflns_limit_l_min 0
_reflns_number_gt 13012
_reflns_number_total 17691
_reflns_threshold_expression I>2.0\s(I)
_oxford_diffrn_Wilson_B_factor 3.73
_oxford_diffrn_Wilson_scale 0.18
_oxford_refine_ls_r_factor_ref 0.0869
_oxford_refine_ls_scale 2.66(3)
_oxford_reflns_number_all 15338
_oxford_reflns_threshold_expression_ref I>-3.0\s(I)
_oxford_structure_analysis_title 'D:\Crystals\119SDP14\Solve\119SD At 17: 5 on'
_cod_data_source_file om500984y_si_001.cif
_cod_data_source_block Compound119SDP14
_cod_depositor_comments
;
The following automatic conversions were performed:

'_chemical_melting_point' value 'not measured' was changed to '?' -
the value is undefined or not given.

Automatic conversion script
Id: cif_fix_values 3008 2015-01-20 13:52:24Z robertas 

 Adding full bibliography for 4085478--4085487.cif.
;
_cod_original_sg_symbol_H-M 'P -1 '
_cod_original_formula_sum 'C83 H55 B1 F24 N1 O1 P2 Rh1 S1'
_cod_database_code 4085485

loop_
_symmetry_equiv_pos_as_xyz
x,y,z
-x,-y,-z

loop_
_atom_site_label
_atom_site_type_symbol
_atom_site_fract_x
_atom_site_fract_y
_atom_site_fract_z
_atom_site_U_iso_or_equiv
_atom_site_occupancy
_atom_site_adp_type
_atom_site_refinement_flags_posn
_atom_site_disorder_assembly
_atom_site_disorder_group
F25 F 0.3316(3) -0.3159(3) 0.7949(3) 0.1088 1.0000 Uani . . .
F26 F 0.4629(3) -0.3231(3) 0.7871(4) 0.1256 1.0000 Uani . . .
F27 F 0.4076(3) -0.2833(3) 0.6772(3) 0.0952 1.0000 Uani . . .
F28 F -0.0274(3) -0.1926(4) 0.6709(4) 0.1324 1.0000 Uani . . .
F29 F 0.0891(3) -0.1634(3) 0.5969(2) 0.1138 1.0000 Uani . . .
F30 F 0.0737(4) -0.2700(3) 0.6930(3) 0.1228 1.0000 Uani . . .
C1 C 0.2341(2) 0.8356(3) 0.3927(3) 0.0428 1.0000 Uani . . .
C2 C 0.2921(3) 0.7957(3) 0.4411(3) 0.0463 1.0000 Uani . . .
C3 C 0.3229(3) 0.8367(3) 0.4921(3) 0.0580 1.0000 Uani . . .
C4 C 0.2945(3) 0.9132(4) 0.4944(3) 0.0651 1.0000 Uani . . .
C5 C 0.2357(3) 0.9498(3) 0.4473(3) 0.0617 1.0000 Uani . . .
C6 C 0.2038(3) 0.9127(3) 0.3957(3) 0.0508 1.0000 Uani . . .
C7 C 0.1383(3) 0.9552(3) 0.3440(4) 0.0599 1.0000 Uani . . .
C8 C 0.1771(4) 1.0341(3) 0.2816(5) 0.0795 1.0000 Uani . . .
C9 C 0.0641(4) 0.9776(5) 0.4047(5) 0.0880 1.0000 Uani . . .
C10 C 0.1089(3) 0.9003(3) 0.2973(3) 0.0570 1.0000 Uani . . .
C11 C 0.1445(3) 0.8256(3) 0.2944(3) 0.0523 1.0000 Uani . . .
C12 C 0.1205(3) 0.7777(2) 0.2464(3) 0.0641 1.0000 Uani D . .
C13 C 0.0552(4) 0.8070(4) 0.2022(4) 0.0814 1.0000 Uani . . .
C14 C 0.0176(4) 0.8810(4) 0.2058(4) 0.0834 1.0000 Uani . . .
C15 C 0.0451(3) 0.9264(3) 0.2512(4) 0.0706 1.0000 Uani . . .
C16 C 0.2951(3) 0.6274(3) 0.5448(3) 0.0633 1.0000 Uani . . .
C17 C 0.2546(3) 0.6568(4) 0.6102(4) 0.0720 1.0000 Uani . . .
C18 C 0.2319(4) 0.6033(5) 0.6867(4) 0.0882 1.0000 Uani . . .
C19 C 0.2492(5) 0.5217(5) 0.6999(5) 0.0913 1.0000 Uani . . .
C20 C 0.2879(6) 0.4914(4) 0.6351(5) 0.0934 1.0000 Uani . . .
C21 C 0.3104(5) 0.5457(4) 0.5571(4) 0.0844 1.0000 Uani . . .
C22 C 0.4411(3) 0.7013(3) 0.4284(4) 0.0679 1.0000 Uani . . .
C23 C 0.4806(4) 0.7677(4) 0.3707(5) 0.0825 1.0000 Uani . . .
C24 C 0.5662(4) 0.7739(5) 0.3557(6) 0.0941 1.0000 Uani . . .
C25 C 0.6127(4) 0.7163(6) 0.3975(7) 0.1055 1.0000 Uani . . .
C26 C 0.5757(5) 0.6520(7) 0.4589(8) 0.1282 1.0000 Uani . . .
C27 C 0.4882(4) 0.6435(4) 0.4740(5) 0.0886 1.0000 Uani . . .
C40 C 0.2955(7) 0.5574(4) 0.3359(6) 0.0775 0.4775 Uani D 1 1
C41 C 0.3656(6) 0.5338(6) 0.2895(6) 0.1023 0.4775 Uani D 1 1
C43 C 0.3286(8) 0.3937(5) 0.3439(7) 0.1119 0.4775 Uani D 1 1
C44 C 0.2603(7) 0.4142(5) 0.3893(6) 0.0984 0.4775 Uani D 1 1
C45 C 0.2404(6) 0.4954(5) 0.3877(5) 0.0757 0.4775 Uani D 1 1
C46 C 0.1686(5) 0.5227(6) 0.4368(5) 0.0687 0.4775 Uani D 1 1
C47 C 0.1063(6) 0.4717(5) 0.4895(6) 0.0880 0.4775 Uani D 1 1
C48 C 0.0422(5) 0.5039(6) 0.5338(5) 0.0960 0.4775 Uani D 1 1
C49 C 0.0407(5) 0.5884(7) 0.5262(5) 0.0860 0.4775 Uani D 1 1
C50 C 0.1028(5) 0.6359(5) 0.4733(5) 0.0636 0.4775 Uani D 1 1
C51 C 0.3331(9) 0.8370(7) 0.1925(9) 0.0783 0.4775 Uani . 1 1
C60 C 0.3221(5) 0.5653(5) 0.3391(5) 0.0611 0.5225 Uani D 1 2
C61 C 0.2900(5) 0.4876(5) 0.3757(5) 0.0732 0.5225 Uani D 1 2
C62 C 0.3378(6) 0.4196(4) 0.3734(4) 0.0898 0.5225 Uani D 1 2
C64 C 0.4521(5) 0.5014(6) 0.2988(5) 0.0932 0.5225 Uani D 1 2
C65 C 0.4067(5) 0.5727(4) 0.2987(5) 0.0710 0.5225 Uani D 1 2
C66 C 0.4343(5) 0.6546(4) 0.2522(4) 0.0695 0.5225 Uani D 1 2
C67 C 0.5124(5) 0.6736(5) 0.2029(5) 0.0902 0.5225 Uani D 1 2
C68 C 0.5303(4) 0.7526(6) 0.1573(5) 0.1008 0.5225 Uani D 1 2
C69 C 0.4685(6) 0.8139(4) 0.1604(5) 0.0890 0.5225 Uani D 1 2
C70 C 0.3930(5) 0.7924(5) 0.2096(5) 0.0701 0.5225 Uani D 1 2
C71 C 0.0947(6) 0.6874(7) 0.4758(7) 0.0649 0.5225 Uani . 1 2
C75 C 0.3320(3) -0.0617(3) 0.7554(3) 0.0546 1.0000 Uani . . .
C76 C 0.3333(3) -0.1431(3) 0.7532(3) 0.0550 1.0000 Uani . . .
C77 C 0.4042(3) -0.1914(3) 0.7604(3) 0.0584 1.0000 Uani . . .
C78 C 0.4781(3) -0.1584(4) 0.7701(3) 0.0682 1.0000 Uani . . .
C79 C 0.4783(2) -0.0776(3) 0.7707(3) 0.0785 1.0000 Uani D . .
C80 C 0.4069(3) -0.0315(4) 0.7641(4) 0.0686 1.0000 Uani . . .
C81 C 0.4021(3) -0.2777(4) 0.7552(4) 0.0736 1.0000 Uani . . .
C82 C 0.55727(17) -0.0378(2) 0.7795(2) 0.1003 1.0000 Uani D . .
C83 C 0.2593(3) 0.0552(3) 0.6494(3) 0.0520 1.0000 Uani D . .
C84 C 0.3344(3) 0.0671(3) 0.5934(3) 0.0609 1.0000 Uani D . .
C85 C 0.3407(3) 0.1209(3) 0.5138(3) 0.0724 1.0000 Uani D . .
C86 C 0.2728(4) 0.1657(4) 0.4875(3) 0.0689 1.0000 Uani D . .
C87 C 0.1981(3) 0.1555(3) 0.5422(3) 0.0753 1.0000 Uani D . .
C88 C 0.1916(3) 0.1005(3) 0.6190(3) 0.0590 1.0000 Uani D . .
C89 C 0.4215(2) 0.1276(2) 0.4560(2) 0.0966 1.0000 Uani D . .
C90 C 0.12521(19) 0.2089(3) 0.5179(2) 0.1016 1.0000 Uani D . .
C91 C 0.2465(3) 0.0589(3) 0.8079(3) 0.0525 1.0000 Uani . . .
C92 C 0.2231(3) 0.1405(3) 0.7873(3) 0.0544 1.0000 Uani . . .
C93 C 0.2189(3) 0.1896(2) 0.8417(3) 0.0649 1.0000 Uani D . .
C94 C 0.2384(4) 0.1571(4) 0.9215(3) 0.0674 1.0000 Uani . . .
C95 C 0.2593(3) 0.0755(3) 0.9436(2) 0.0821 1.0000 Uani D . .
C96 C 0.2644(4) 0.0281(4) 0.8874(3) 0.0665 1.0000 Uani . . .
C97 C 0.1910(2) 0.27576(17) 0.81802(19) 0.0890 1.0000 Uani D . .
C98 C 0.2793(3) 0.0357(2) 1.02868(17) 0.1099 1.0000 Uani D . .
C99 C 0.1647(3) -0.0567(3) 0.7685(3) 0.0471 1.0000 Uani . . .
C100 C 0.1128(3) -0.0706(3) 0.8442(3) 0.0535 1.0000 Uani . . .
C101 C 0.0428(3) -0.1215(3) 0.8650(2) 0.0599 1.0000 Uani D . .
C102 C 0.0232(3) -0.1621(3) 0.8096(3) 0.0555 1.0000 Uani . . .
C103 C 0.0735(3) -0.1494(3) 0.7333(3) 0.0503 1.0000 Uani . . .
C104 C 0.1422(3) -0.0974(3) 0.7127(3) 0.0490 1.0000 Uani . . .
C105 C -0.0118(2) -0.1311(2) 0.94681(16) 0.0874 1.0000 Uani D . .
C106 C 0.0532(3) -0.1938(3) 0.6742(4) 0.0621 1.0000 Uani . . .
Rh1 Rh 0.26150(2) 0.671639(18) 0.33780(2) 0.0486 1.0000 Uani . . .
S2 S 0.1489(3) 0.6123(2) 0.4288(2) 0.0481 0.5225 Uani . 1 2
N1 N 0.1657(6) 0.6038(6) 0.4297(6) 0.0623 0.4775 Uani D 1 1
S1 S 0.3627(3) 0.7311(3) 0.2338(3) 0.0712 0.4775 Uani . 1 1
N2 N 0.3758(4) 0.7146(6) 0.2547(5) 0.0605 0.5225 Uani D 1 2
P1 P 0.32759(7) 0.69262(7) 0.44054(8) 0.0509 1.0000 Uani . . .
O1 O 0.2083(2) 0.79344(18) 0.3398(2) 0.0514 1.0000 Uani . . .
B1 B 0.2504(3) -0.0014(3) 0.7450(3) 0.0495 1.0000 Uani . . .
C42 C 0.3815(6) 0.4532(7) 0.2934(6) 0.1198 0.4775 Uani D 1 1
C63 C 0.4193(7) 0.4270(5) 0.3364(9) 0.1006 0.5225 Uani D 1 2
C390 C 0.2735(6) 0.6312(6) 0.1171(7) 0.1325 0.3248 Uani D 2 1
C341 C 0.2451(5) 0.7087(5) 0.1336(5) 0.1318 0.4845 Uani D 2 2
C380 C 0.3129(6) 0.6418(8) 0.0344(8) 0.1352 0.3248 Uani D 2 1
C391 C 0.3071(6) 0.6519(5) 0.1213(5) 0.1331 0.4845 Uani D 2 2
C340 C 0.2146(5) 0.6867(6) 0.1380(6) 0.1304 0.3248 Uani D 2 1
C351 C 0.2418(6) 0.7772(6) 0.0685(6) 0.1378 0.4845 Uani D 2 2
C381 C 0.3632(6) 0.6656(7) 0.0460(6) 0.1375 0.4845 Uani D 2 2
C370 C 0.2967(8) 0.7063(10) -0.0257(6) 0.1359 0.3248 Uani D 2 1
C350 C 0.2007(6) 0.7544(6) 0.0745(8) 0.1322 0.3248 Uani D 2 1
C361 C 0.3003(8) 0.7884(6) -0.0052(6) 0.1421 0.4845 Uani D 2 2
C371 C 0.3593(7) 0.7328(8) -0.0153(5) 0.1417 0.4845 Uani D 2 2
C360 C 0.2419(8) 0.7622(7) -0.0069(7) 0.1349 0.3248 Uani D 2 1
C280 C 0.0835(5) 0.6052(4) 0.2677(4) 0.1003 0.5155 Uani D 9 1
C291 C 0.0306(6) 0.6118(5) 0.2627(6) 0.1139 0.4845 Uani D 9 2
C290 C 0.0086(5) 0.6160(4) 0.3170(5) 0.1052 0.5155 Uani D 9 1
C301 C -0.0231(5) 0.5489(6) 0.2623(6) 0.1148 0.4845 Uani D 9 2
C311 C 0.0061(7) 0.4800(5) 0.2444(6) 0.1158 0.4845 Uani D 9 2
C300 C -0.0504(5) 0.5521(6) 0.3473(5) 0.1080 0.5155 Uani D 9 1
C310 C -0.0356(6) 0.4789(5) 0.3328(6) 0.1087 0.5155 Uani D 9 1
C321 C 0.0879(7) 0.4705(4) 0.2267(6) 0.1172 0.4845 Uani D 9 2
C320 C 0.0370(7) 0.4660(4) 0.2880(6) 0.1083 0.5155 Uani D 9 1
C331 C 0.1442(5) 0.5316(5) 0.2259(6) 0.1150 0.4845 Uani D 9 2
C330 C 0.0971(5) 0.5288(5) 0.2537(5) 0.1044 0.5155 Uani D 9 1
C281 C 0.1158(5) 0.6037(4) 0.2444(5) 0.1121 0.4845 Uani D 9 2
P20 P 0.1671(3) 0.6788(3) 0.2426(3) 0.0666 0.5155 Uani D 9 1
P21 P 0.1856(3) 0.6851(3) 0.2363(3) 0.0695 0.4845 Uani D 9 2
F180 F 0.0550(3) 0.1680(4) 0.5335(5) 0.1373 0.5968 Uani D 3 1
F181 F 0.0924(5) 0.1897(5) 0.4602(5) 0.1224 0.4032 Uani D 3 2
F160 F 0.0643(4) 0.2051(5) 0.5792(4) 0.0953 0.4032 Uani D 3 2
F161 F 0.1108(4) 0.2663(4) 0.5562(4) 0.1290 0.5968 Uani D 3 1
F170 F 0.1350(3) 0.2462(4) 0.4391(3) 0.1028 0.5968 Uani D 3 1
F171 F 0.1448(4) 0.2871(4) 0.4889(6) 0.1255 0.4032 Uani D 3 2
F320 F 0.0304(3) -0.1399(5) 1.0083(3) 0.1270 0.6623 Uani D 4 2
F321 F 0.0127(6) -0.1903(6) 1.0058(3) 0.1079 0.3377 Uani D 4 1
F330 F -0.0895(4) -0.1484(8) 0.9455(3) 0.1011 0.3377 Uani D 4 1
F331 F -0.0612(4) -0.1955(4) 0.9672(3) 0.1062 0.6623 Uani D 4 2
F310 F -0.0614(4) -0.0679(4) 0.9496(3) 0.1128 0.6623 Uani D 4 2
F311 F -0.0151(7) -0.0655(5) 0.9736(4) 0.1002 0.3377 Uani D 4 1
F100 F 0.3609(4) 0.0186(6) 1.0266(3) 0.1290 0.4723 Uani D 5 2
F101 F 0.3482(5) -0.0108(5) 1.0254(3) 0.1194 0.5276 Uani D 5 1
F110 F 0.2162(4) -0.0137(5) 1.0767(3) 0.1191 0.5276 Uani D 5 1
F111 F 0.2374(6) -0.0355(4) 1.0636(4) 0.1198 0.4723 Uani D 5 2
F120 F 0.2590(6) 0.0843(4) 1.0804(3) 0.1162 0.4723 Uani D 5 2
F121 F 0.2924(6) 0.0915(3) 1.0688(3) 0.1118 0.5276 Uani D 5 1
F130 F 0.2256(5) 0.3243(3) 0.8530(4) 0.1235 0.5662 Uani D 6 1
F131 F 0.2496(4) 0.3297(3) 0.8146(6) 0.1193 0.4338 Uani D 6 2
F140 F 0.1093(4) 0.2851(3) 0.8384(4) 0.1027 0.5662 Uani D 6 1
F141 F 0.1275(5) 0.2927(3) 0.8689(4) 0.1178 0.4338 Uani D 6 2
F150 F 0.1672(6) 0.2978(3) 0.7435(4) 0.0904 0.4338 Uani D 6 2
F151 F 0.2077(4) 0.3104(3) 0.7377(3) 0.1073 0.5662 Uani D 6 1
F190 F 0.4235(4) 0.1908(4) 0.3892(4) 0.1046 0.4915 Uani D 7 1
F191 F 0.4410(4) 0.2040(3) 0.4147(4) 0.1140 0.5085 Uani D 7 2
F210 F 0.4217(3) 0.0869(5) 0.3994(4) 0.1272 0.5085 Uani D 7 2
F211 F 0.4386(4) 0.0619(4) 0.4278(4) 0.1015 0.4915 Uani D 7 1
F200 F 0.4861(3) 0.1376(5) 0.4908(4) 0.1122 0.4915 Uani D 7 1
F201 F 0.4856(3) 0.0988(5) 0.4945(4) 0.1116 0.5085 Uani D 7 2
F230 F 0.6133(4) -0.0937(4) 0.8065(6) 0.1123 0.3941 Uani D 8 2
F231 F 0.6231(3) -0.0864(3) 0.7728(5) 0.1283 0.6059 Uani D 8 1
F220 F 0.5740(3) 0.0326(3) 0.7209(4) 0.0943 0.6059 Uani D 8 1
F221 F 0.5929(4) 0.0105(6) 0.7072(4) 0.1051 0.3941 Uani D 8 2
F240 F 0.5504(3) -0.0210(5) 0.8527(4) 0.1249 0.6059 Uani D 8 1
F241 F 0.5411(3) 0.0084(6) 0.8333(6) 0.1056 0.3941 Uani D 8 2
C352 C 0.1099(15) 0.676(2) 0.0893(12) 0.0908 0.1907 Uani D 2 3
C362 C 0.1215(15) 0.688(2) 0.0026(12) 0.0919 0.1907 Uani D 2 3
C372 C 0.1923(16) 0.7191(19) -0.0454(9) 0.0929 0.1907 Uani D 2 3
C342 C 0.1739(17) 0.692(2) 0.1276(9) 0.0903 0.1907 Uani D 2 3
C392 C 0.2438(16) 0.730(3) 0.0758(13) 0.0921 0.1907 Uani D 2 3
C382 C 0.2512(15) 0.743(2) -0.0109(12) 0.0934 0.1907 Uani D 2 3
H31 H 0.3611 0.8118 0.5242 0.0698 1.0000 Uiso R . .
H41 H 0.3157 0.9404 0.5275 0.0786 1.0000 Uiso R . .
H51 H 0.2169 1.0016 0.4497 0.0728 1.0000 Uiso R . .
H81 H 0.1363 1.0616 0.2489 0.1189 1.0000 Uiso R . .
H82 H 0.1938 1.0693 0.3119 0.1188 1.0000 Uiso R . .
H83 H 0.2243 1.0201 0.2459 0.1187 1.0000 Uiso R . .
H93 H 0.0200 1.0002 0.3736 0.1339 1.0000 Uiso R . .
H92 H 0.0809 1.0179 0.4304 0.1340 1.0000 Uiso R . .
H91 H 0.0446 0.9286 0.4471 0.1342 1.0000 Uiso R . .
H131 H 0.0365 0.7769 0.1700 0.0990 1.0000 Uiso R . .
H141 H -0.0261 0.9000 0.1766 0.0986 1.0000 Uiso R . .
H151 H 0.0203 0.9769 0.2527 0.0839 1.0000 Uiso R . .
H171 H 0.2422 0.7122 0.6020 0.0870 1.0000 Uiso R . .
H181 H 0.2040 0.6228 0.7303 0.1059 1.0000 Uiso R . .
H191 H 0.2346 0.4860 0.7531 0.1130 1.0000 Uiso R . .
H201 H 0.3001 0.4350 0.6431 0.1119 1.0000 Uiso R . .
H211 H 0.3345 0.5255 0.5127 0.1009 1.0000 Uiso R . .
H231 H 0.4496 0.8087 0.3409 0.0959 1.0000 Uiso R . .
H241 H 0.5919 0.8189 0.3159 0.1131 1.0000 Uiso R . .
H251 H 0.6707 0.7200 0.3856 0.1252 1.0000 Uiso R . .
H261 H 0.6084 0.6135 0.4906 0.1498 1.0000 Uiso R . .
H271 H 0.4616 0.6007 0.5156 0.1091 1.0000 Uiso R . .
H411 H 0.4036 0.5718 0.2542 0.1270 0.4775 Uiso R 1 1
H431 H 0.3402 0.3387 0.3471 0.1380 0.4775 Uiso R 1 1
H441 H 0.2248 0.3727 0.4232 0.1220 0.4775 Uiso R 1 1
H471 H 0.1079 0.4153 0.4953 0.1030 0.4775 Uiso R 1 1
H481 H 0.0000 0.4707 0.5692 0.1161 0.4775 Uiso R 1 1
H491 H -0.0015 0.6114 0.5569 0.1010 0.4775 Uiso R 1 1
H501 H 0.1018 0.6922 0.4666 0.0751 0.4775 Uiso R 1 1
H611 H 0.2356 0.4792 0.4029 0.0940 0.5225 Uiso R 1 2
H621 H 0.3142 0.3682 0.3975 0.1101 0.5225 Uiso R 1 2
H641 H 0.5072 0.5058 0.2720 0.1100 0.5225 Uiso R 1 2
H671 H 0.5532 0.6328 0.2008 0.1090 0.5225 Uiso R 1 2
H681 H 0.5821 0.7658 0.1247 0.1209 0.5225 Uiso R 1 2
H691 H 0.4796 0.8672 0.1291 0.1070 0.5225 Uiso R 1 2
H701 H 0.3514 0.8319 0.2124 0.0860 0.5225 Uiso R 1 2
H761 H 0.2856 -0.1671 0.7474 0.0646 1.0000 Uiso R . .
H781 H 0.5251 -0.1911 0.7772 0.0829 1.0000 Uiso R . .
H801 H 0.4093 0.0230 0.7641 0.0820 1.0000 Uiso R . .
H841 H 0.3814 0.0383 0.6102 0.0720 1.0000 Uiso R . .
H861 H 0.2777 0.2015 0.4346 0.0798 1.0000 Uiso R . .
H881 H 0.1390 0.0946 0.6536 0.0700 1.0000 Uiso R . .
H921 H 0.2105 0.1631 0.7346 0.0662 1.0000 Uiso R . .
H941 H 0.2356 0.1898 0.9582 0.0828 1.0000 Uiso R . .
H961 H 0.2814 -0.0258 0.9023 0.0788 1.0000 Uiso R . .
H1001 H 0.1254 -0.0444 0.8832 0.0640 1.0000 Uiso R . .
H1021 H -0.0226 -0.1960 0.8230 0.0656 1.0000 Uiso R . .
H1041 H 0.1743 -0.0901 0.6601 0.0587 1.0000 Uiso R . .
H421 H 0.4295 0.4394 0.2617 0.1471 0.4775 Uiso R 1 1
H631 H 0.4526 0.3805 0.3381 0.1190 0.5225 Uiso R 1 2
H3901 H 0.2860 0.5871 0.1591 0.1779 0.3248 Uiso R 2 1
H3801 H 0.3511 0.6029 0.0210 0.1870 0.3248 Uiso R 2 1
H3911 H 0.3098 0.6045 0.1632 0.1568 0.4845 Uiso R 2 2
H3511 H 0.1995 0.8146 0.0750 0.1680 0.4845 Uiso R 2 2
H3811 H 0.4046 0.6275 0.0382 0.1669 0.4845 Uiso R 2 2
H3701 H 0.3225 0.7114 -0.0804 0.1911 0.3248 Uiso R 2 1
H3501 H 0.1637 0.7942 0.0873 0.1760 0.3248 Uiso R 2 1
H3611 H 0.2970 0.8351 -0.0482 0.1780 0.4845 Uiso R 2 2
H3711 H 0.3980 0.7421 -0.0640 0.1791 0.4845 Uiso R 2 2
H3601 H 0.2307 0.8068 -0.0491 0.1859 0.3248 Uiso R 2 1
H2911 H 0.0090 0.6595 0.2758 0.1330 0.4845 Uiso R 9 2
H2901 H -0.0019 0.6662 0.3294 0.1198 0.5155 Uiso R 9 1
H3011 H -0.0805 0.5546 0.2751 0.1370 0.4845 Uiso R 9 2
H3111 H -0.0294 0.4379 0.2462 0.1410 0.4845 Uiso R 9 2
H3001 H -0.1007 0.5602 0.3784 0.1260 0.5155 Uiso R 9 1
H3101 H -0.0747 0.4372 0.3535 0.1281 0.5155 Uiso R 9 1
H3211 H 0.1083 0.4220 0.2143 0.1450 0.4845 Uiso R 9 2
H3201 H 0.0479 0.4140 0.2794 0.1290 0.5155 Uiso R 9 1
H3311 H 0.2018 0.5258 0.2118 0.1400 0.4845 Uiso R 9 2
H3301 H 0.1470 0.5204 0.2212 0.1192 0.5155 Uiso R 9 1
H3521 H 0.0610 0.6531 0.1227 0.1071 0.1907 Uiso R 2 3
H3621 H 0.0795 0.6744 -0.0224 0.1100 0.1907 Uiso R 2 3
H3721 H 0.1998 0.7251 -0.1022 0.1130 0.1907 Uiso R 2 3
H3921 H 0.2856 0.7454 0.0997 0.1100 0.1907 Uiso R 2 3
H3821 H 0.2968 0.7720 -0.0451 0.1140 0.1907 Uiso R 2 3
H711 H 0.0462 0.6621 0.5141 0.0959 0.5225 Uiso R 1 2
H712 H 0.1300 0.7079 0.5066 0.0959 0.5225 Uiso R 1 2
H713 H 0.0768 0.7323 0.4339 0.0960 0.5225 Uiso R 1 2
H511 H 0.3783 0.8661 0.1536 0.1181 0.4775 Uiso R 1 1
H512 H 0.3184 0.8631 0.2366 0.1180 0.4775 Uiso R 1 1
H513 H 0.2859 0.8381 0.1647 0.1179 0.4775 Uiso R 1 1

loop_
_atom_site_aniso_label
_atom_site_aniso_U_11
_atom_site_aniso_U_22
_atom_site_aniso_U_33
_atom_site_aniso_U_23
_atom_site_aniso_U_13
_atom_site_aniso_U_12
F25 0.097(3) 0.076(2) 0.139(4) -0.026(2) 0.023(3) -0.014(2)
F26 0.120(4) 0.091(3) 0.183(5) -0.039(3) -0.078(4) 0.044(3)
F27 0.100(3) 0.100(3) 0.090(3) -0.038(2) -0.003(2) -0.007(2)
F28 0.061(2) 0.204(6) 0.185(5) -0.136(5) -0.031(3) 0.003(3)
F29 0.151(4) 0.134(4) 0.062(2) -0.031(2) -0.009(2) -0.068(3)
F30 0.195(5) 0.066(2) 0.119(3) -0.038(2) -0.041(4) 0.019(3)
C1 0.0374(18) 0.043(2) 0.046(2) -0.0117(17) -0.0034(16) 0.0019(15)
C2 0.0388(19) 0.048(2) 0.050(2) -0.0099(18) -0.0037(17) 0.0011(16)
C3 0.054(2) 0.066(3) 0.053(2) -0.010(2) -0.012(2) -0.010(2)
C4 0.067(3) 0.070(3) 0.063(3) -0.028(3) 0.000(2) -0.014(2)
C5 0.058(3) 0.052(3) 0.075(3) -0.028(2) 0.007(2) -0.002(2)
C6 0.041(2) 0.050(2) 0.060(3) -0.016(2) 0.0007(18) 0.0027(17)
C7 0.051(2) 0.040(2) 0.082(3) -0.010(2) -0.007(2) 0.0131(19)
C8 0.076(4) 0.044(3) 0.109(5) 0.001(3) -0.023(3) 0.002(2)
C9 0.054(3) 0.090(4) 0.121(5) -0.039(4) -0.006(3) 0.029(3)
C10 0.046(2) 0.047(2) 0.070(3) 0.000(2) -0.014(2) 0.0073(18)
C11 0.053(2) 0.044(2) 0.059(3) -0.0031(19) -0.022(2) 0.0031(18)
C12 0.083(3) 0.049(3) 0.060(3) -0.001(2) -0.030(3) -0.007(2)
C13 0.098(4) 0.062(3) 0.085(4) 0.003(3) -0.051(4) -0.009(3)
C14 0.073(4) 0.077(4) 0.092(4) 0.009(3) -0.041(3) -0.002(3)
C15 0.057(3) 0.055(3) 0.086(4) 0.010(3) -0.021(3) 0.009(2)
C16 0.059(3) 0.054(3) 0.072(3) 0.005(2) -0.027(2) -0.007(2)
C17 0.058(3) 0.073(3) 0.070(3) 0.007(3) -0.010(2) -0.002(2)
C18 0.079(4) 0.092(5) 0.078(4) 0.006(3) -0.010(3) -0.011(3)
C19 0.097(5) 0.080(4) 0.080(4) 0.018(3) -0.025(4) -0.018(4)
C20 0.131(6) 0.057(3) 0.083(4) 0.009(3) -0.034(4) -0.008(4)
C21 0.118(5) 0.055(3) 0.074(4) 0.006(3) -0.030(4) -0.006(3)
C22 0.041(2) 0.062(3) 0.101(4) -0.020(3) -0.019(2) 0.011(2)
C23 0.055(3) 0.072(4) 0.115(5) -0.015(3) -0.013(3) -0.001(3)
C24 0.049(3) 0.097(5) 0.137(6) -0.037(5) -0.005(3) -0.004(3)
C25 0.050(3) 0.105(6) 0.168(8) -0.050(6) -0.017(4) 0.011(3)
C26 0.073(5) 0.120(7) 0.190(10) -0.027(7) -0.051(6) 0.048(5)
C27 0.057(3) 0.077(4) 0.125(6) -0.007(4) -0.032(3) 0.018(3)
C40 0.112(9) 0.038(6) 0.079(8) -0.015(5) -0.010(6) 0.015(6)
C41 0.129(10) 0.061(6) 0.105(8) -0.020(6) 0.002(8) 0.041(7)
C43 0.163(11) 0.053(6) 0.114(9) -0.020(6) -0.015(8) 0.027(7)
C44 0.142(10) 0.046(6) 0.103(8) -0.006(6) -0.028(7) 0.004(6)
C45 0.114(9) 0.029(4) 0.084(7) -0.005(4) -0.029(7) 0.002(5)
C46 0.075(6) 0.062(5) 0.066(5) 0.005(5) -0.032(5) -0.023(5)
C47 0.088(7) 0.083(7) 0.087(7) 0.004(6) -0.028(6) -0.025(6)
C48 0.077(7) 0.113(8) 0.085(7) 0.006(7) -0.020(6) -0.028(6)
C49 0.059(5) 0.116(8) 0.069(6) 0.007(6) -0.014(5) -0.009(6)
C50 0.046(5) 0.082(7) 0.058(5) -0.003(6) -0.020(5) -0.002(5)
C51 0.081(8) 0.043(5) 0.088(8) 0.007(5) 0.011(6) 0.004(5)
C60 0.088(6) 0.048(5) 0.044(5) -0.010(4) -0.008(4) 0.017(5)
C61 0.095(7) 0.044(5) 0.072(6) -0.010(4) -0.001(6) 0.007(5)
C62 0.114(8) 0.055(6) 0.094(7) -0.019(5) -0.002(6) 0.020(6)
C64 0.101(7) 0.077(6) 0.094(7) -0.024(6) -0.001(6) 0.036(6)
C65 0.082(6) 0.069(6) 0.063(5) -0.025(5) -0.008(5) 0.029(5)
C66 0.064(5) 0.075(6) 0.067(5) -0.022(5) 0.001(4) 0.010(4)
C67 0.077(6) 0.102(7) 0.082(6) -0.024(6) 0.011(5) 0.012(6)
C68 0.084(7) 0.105(7) 0.101(7) -0.024(6) 0.016(6) -0.009(6)
C69 0.093(7) 0.079(6) 0.080(6) -0.012(5) 0.018(6) -0.012(5)
C70 0.079(6) 0.060(5) 0.060(5) -0.004(4) 0.006(4) -0.007(5)
C71 0.040(4) 0.064(6) 0.080(7) -0.007(6) 0.000(4) 0.009(4)
C75 0.044(2) 0.067(3) 0.054(2) -0.014(2) -0.0148(19) 0.002(2)
C76 0.039(2) 0.068(3) 0.054(2) -0.009(2) -0.0085(18) 0.0019(19)
C77 0.045(2) 0.070(3) 0.055(3) -0.009(2) -0.0085(19) 0.008(2)
C78 0.042(2) 0.088(4) 0.070(3) -0.010(3) -0.015(2) 0.011(2)
C79 0.050(2) 0.093(4) 0.096(4) -0.017(3) -0.033(3) 0.002(2)
C80 0.053(3) 0.074(3) 0.085(4) -0.019(3) -0.027(3) 0.000(2)
C81 0.054(3) 0.075(4) 0.083(4) -0.009(3) -0.010(3) 0.012(3)
C82 0.065(2) 0.112(3) 0.127(3) -0.018(3) -0.042(3) -0.002(2)
C83 0.044(2) 0.068(3) 0.046(2) -0.017(2) -0.0057(17) -0.0103(19)
C84 0.053(2) 0.068(3) 0.064(3) -0.025(2) 0.000(2) -0.009(2)
C85 0.080(3) 0.072(3) 0.065(3) -0.030(2) 0.017(2) -0.029(2)
C86 0.077(3) 0.082(3) 0.045(2) -0.010(2) -0.008(2) -0.022(3)
C87 0.064(2) 0.105(3) 0.052(2) 0.001(2) -0.026(2) -0.021(2)
C88 0.047(2) 0.081(3) 0.045(2) -0.006(2) -0.0102(18) -0.013(2)
C89 0.098(3) 0.086(3) 0.095(3) -0.031(2) 0.035(2) -0.030(2)
C90 0.078(2) 0.135(3) 0.075(2) 0.017(2) -0.0364(19) -0.005(2)
C91 0.047(2) 0.064(3) 0.047(2) -0.011(2) -0.0142(18) -0.0008(19)
C92 0.053(2) 0.062(3) 0.046(2) -0.006(2) -0.0111(19) -0.002(2)
C93 0.075(3) 0.061(3) 0.057(2) -0.013(2) -0.008(2) -0.003(2)
C94 0.078(3) 0.074(3) 0.054(3) -0.019(2) -0.015(2) -0.006(3)
C95 0.113(4) 0.084(4) 0.060(3) -0.022(3) -0.040(3) 0.004(3)
C96 0.077(3) 0.064(3) 0.060(3) -0.009(2) -0.028(3) 0.006(3)
C97 0.120(3) 0.068(2) 0.075(2) -0.016(2) -0.013(2) 0.010(2)
C98 0.156(4) 0.111(3) 0.074(3) -0.024(2) -0.054(3) 0.008(3)
C99 0.041(2) 0.054(2) 0.044(2) -0.0045(18) -0.0139(17) 0.0057(17)
C100 0.056(2) 0.057(3) 0.045(2) -0.0060(19) -0.0153(19) 0.007(2)
C101 0.058(2) 0.067(3) 0.045(2) 0.003(2) -0.0093(19) 0.000(2)
C102 0.046(2) 0.049(2) 0.062(3) 0.002(2) -0.012(2) 0.0024(18)
C103 0.042(2) 0.051(2) 0.053(2) -0.0057(19) -0.0120(18) 0.0083(17)
C104 0.0364(19) 0.059(3) 0.049(2) -0.0103(19) -0.0080(17) 0.0067(17)
C105 0.092(3) 0.103(3) 0.054(2) -0.004(2) 0.006(2) -0.018(2)
C106 0.050(2) 0.061(3) 0.076(3) -0.019(2) -0.011(2) -0.002(2)
Rh1 0.0546(2) 0.0360(2) 0.0511(2) -0.00805(13) -0.00404(14) 0.00816(13)
S2 0.0430(12) 0.0461(14) 0.0509(16) -0.0080(11) -0.0021(11) -0.0036(10)
N1 0.054(7) 0.063(7) 0.069(7) -0.006(5) -0.024(5) -0.002(5)
S1 0.0564(16) 0.065(2) 0.076(2) -0.0076(17) 0.0162(17) 0.0069(16)
N2 0.068(6) 0.054(6) 0.063(6) -0.025(5) -0.002(4) -0.010(4)
P1 0.0399(5) 0.0416(6) 0.0667(7) -0.0022(5) -0.0157(5) 0.0033(4)
O1 0.0603(17) 0.0394(15) 0.0621(18) -0.0169(13) -0.0296(15) 0.0173(13)
B1 0.044(2) 0.058(3) 0.048(2) -0.014(2) -0.012(2) 0.002(2)
C42 0.156(11) 0.069(7) 0.124(10) -0.026(7) -0.004(9) 0.033(7)
C63 0.116(8) 0.068(6) 0.108(8) -0.023(6) -0.002(7) 0.038(6)
C390 0.27(2) 0.073(7) 0.060(6) -0.035(5) -0.023(9) 0.024(10)
C341 0.258(14) 0.086(6) 0.052(4) -0.022(4) -0.013(6) -0.025(7)
C380 0.27(2) 0.077(7) 0.062(6) -0.034(5) -0.022(9) 0.023(10)
C391 0.257(14) 0.089(6) 0.054(4) -0.024(4) -0.013(6) -0.026(7)
C340 0.27(2) 0.071(7) 0.057(6) -0.035(5) -0.024(9) 0.024(10)
C351 0.261(14) 0.090(6) 0.059(4) -0.018(4) -0.011(6) -0.023(7)
C381 0.259(14) 0.094(6) 0.058(4) -0.022(4) -0.010(6) -0.026(7)
C370 0.27(2) 0.079(7) 0.062(6) -0.033(5) -0.023(9) 0.022(10)
C350 0.27(2) 0.073(7) 0.059(6) -0.031(5) -0.024(9) 0.023(10)
C361 0.263(14) 0.094(6) 0.063(4) -0.016(4) -0.009(6) -0.023(7)
C371 0.261(14) 0.098(6) 0.061(4) -0.018(4) -0.009(6) -0.024(7)
C360 0.27(2) 0.077(7) 0.061(6) -0.030(5) -0.023(9) 0.022(10)
C280 0.108(5) 0.072(4) 0.125(6) 0.008(4) -0.075(5) -0.035(4)
C291 0.123(6) 0.068(4) 0.161(7) -0.023(5) -0.056(6) -0.027(4)
C290 0.112(5) 0.076(4) 0.126(6) 0.011(4) -0.069(5) -0.032(4)
C301 0.122(6) 0.070(4) 0.162(7) -0.022(5) -0.057(6) -0.028(4)
C311 0.124(6) 0.071(4) 0.164(7) -0.025(5) -0.055(6) -0.029(5)
C300 0.113(5) 0.080(4) 0.128(6) 0.013(4) -0.067(5) -0.033(4)
C310 0.114(5) 0.080(4) 0.130(6) 0.011(4) -0.067(5) -0.036(4)
C321 0.126(6) 0.070(4) 0.167(7) -0.029(5) -0.051(6) -0.029(5)
C320 0.116(5) 0.077(4) 0.131(6) 0.008(4) -0.065(5) -0.037(4)
C331 0.125(6) 0.067(4) 0.166(7) -0.030(5) -0.052(6) -0.029(5)
C330 0.113(5) 0.074(4) 0.129(6) 0.005(4) -0.068(5) -0.037(4)
C281 0.122(6) 0.065(4) 0.162(7) -0.026(5) -0.057(6) -0.028(4)
P20 0.106(3) 0.041(2) 0.053(2) -0.0144(16) -0.0071(18) -0.0103(18)
P21 0.118(3) 0.040(2) 0.053(3) 0.0044(16) -0.043(3) -0.017(2)
F180 0.080(3) 0.167(5) 0.123(4) 0.053(4) -0.041(4) -0.015(3)
F181 0.095(5) 0.180(6) 0.086(4) -0.006(4) -0.043(4) -0.003(5)
F160 0.075(4) 0.123(5) 0.071(4) 0.011(4) -0.026(3) 0.017(4)
F161 0.112(4) 0.158(5) 0.104(4) -0.003(3) -0.040(4) 0.039(4)
F170 0.102(4) 0.126(4) 0.060(3) 0.029(3) -0.040(3) -0.009(3)
F171 0.085(4) 0.140(5) 0.116(5) 0.032(5) -0.019(4) 0.001(4)
F320 0.126(5) 0.179(6) 0.055(3) 0.008(4) -0.005(3) -0.039(5)
F321 0.132(7) 0.112(7) 0.051(5) 0.017(5) 0.008(5) -0.014(6)
F330 0.085(5) 0.134(7) 0.073(5) -0.021(6) 0.015(5) -0.020(6)
F331 0.118(5) 0.090(4) 0.084(4) -0.004(3) 0.039(3) -0.033(3)
F310 0.118(5) 0.117(5) 0.077(3) -0.011(3) 0.037(3) 0.007(4)
F311 0.107(7) 0.115(6) 0.068(5) -0.030(5) 0.033(5) -0.030(6)
F100 0.168(6) 0.138(7) 0.108(6) -0.040(5) -0.088(5) 0.018(6)
F101 0.163(6) 0.121(6) 0.096(5) -0.026(4) -0.088(5) 0.021(5)
F110 0.182(7) 0.113(6) 0.057(4) -0.007(4) -0.031(4) 0.011(5)
F111 0.199(8) 0.094(5) 0.064(5) -0.007(4) -0.040(5) 0.017(5)
F120 0.167(7) 0.125(6) 0.070(5) -0.029(4) -0.045(5) -0.013(6)
F121 0.155(7) 0.129(6) 0.070(4) -0.034(4) -0.057(4) 0.000(5)
F130 0.178(7) 0.079(4) 0.129(6) -0.036(4) -0.055(5) 0.002(5)
F131 0.160(7) 0.074(5) 0.110(6) 0.006(5) -0.025(6) -0.020(5)
F140 0.117(4) 0.096(5) 0.082(4) -0.002(4) -0.019(4) 0.032(4)
F141 0.171(7) 0.090(5) 0.068(5) -0.009(4) 0.018(5) 0.050(5)
F150 0.113(6) 0.072(5) 0.078(5) -0.002(4) -0.025(4) 0.020(4)
F151 0.146(6) 0.063(4) 0.079(4) 0.008(3) 0.033(4) -0.002(4)
F190 0.108(5) 0.093(5) 0.092(5) -0.020(4) 0.039(4) -0.018(4)
F191 0.121(6) 0.082(4) 0.119(6) -0.036(4) 0.061(5) -0.041(4)
F210 0.149(7) 0.117(6) 0.104(5) -0.048(5) 0.050(5) -0.028(5)
F211 0.110(5) 0.069(4) 0.099(5) -0.017(4) 0.052(4) -0.009(4)
F200 0.081(4) 0.122(7) 0.128(6) -0.042(5) 0.026(4) -0.041(4)
F201 0.086(4) 0.083(5) 0.135(6) -0.014(4) 0.050(4) -0.015(4)
F230 0.060(5) 0.135(7) 0.140(7) -0.004(6) -0.060(5) -0.009(5)
F231 0.057(4) 0.125(5) 0.194(7) -0.008(5) -0.050(4) 0.003(3)
F220 0.053(3) 0.084(4) 0.145(5) -0.023(3) -0.023(3) -0.008(3)
F221 0.061(5) 0.116(7) 0.132(6) -0.023(5) -0.011(5) -0.004(5)
F240 0.108(5) 0.147(6) 0.133(5) -0.021(5) -0.076(4) -0.018(4)
F241 0.083(5) 0.119(7) 0.128(6) -0.027(5) -0.057(5) -0.010(5)
C352 0.104(11) 0.108(13) 0.055(8) -0.021(8) 0.005(7) -0.012(9)
C362 0.104(11) 0.109(13) 0.056(8) -0.020(8) 0.005(7) -0.012(9)
C372 0.105(11) 0.111(13) 0.057(8) -0.019(8) 0.006(7) -0.012(9)
C342 0.103(11) 0.108(13) 0.055(8) -0.021(8) 0.006(7) -0.013(9)
C392 0.104(11) 0.110(13) 0.057(8) -0.021(8) 0.006(7) -0.014(9)
C382 0.105(11) 0.111(13) 0.057(8) -0.019(8) 0.006(7) -0.013(9)

loop_
_atom_type_symbol
_atom_type_scat_dispersion_real
_atom_type_scat_dispersion_imag
_atom_type_scat_Cromer_Mann_a1
_atom_type_scat_Cromer_Mann_b1
_atom_type_scat_Cromer_Mann_a2
_atom_type_scat_Cromer_Mann_b2
_atom_type_scat_Cromer_Mann_a3
_atom_type_scat_Cromer_Mann_b3
_atom_type_scat_Cromer_Mann_a4
_atom_type_scat_Cromer_Mann_b4
_atom_type_scat_Cromer_Mann_c
_atom_type_scat_source
Rh 0.0927 3.6045 19.2957 0.7515 14.3501 8.2176 4.7343 25.8749 1.2892 98.6062 5.3280 'International Tables Vol C 4.2.6.8 and 6.1.1.4'
P 0.2955 0.4335 6.4345 1.9067 4.1791 27.1570 1.7800 0.5260 1.4908 68.1645 1.1149 'International Tables Vol C 4.2.6.8 and 6.1.1.4'
S 0.3331 0.5567 6.9053 1.4679 5.2034 22.2151 1.4379 0.2536 1.5863 56.1720 0.8669 'International Tables Vol C 4.2.6.8 and 6.1.1.4'
O 0.0492 0.0322 3.0485 13.2771 2.2868 5.7011 1.5463 0.3239 0.8670 32.9089 0.2508 'International Tables Vol C 4.2.6.8 and 6.1.1.4'
F 0.0727 0.0534 3.5392 10.2825 2.6412 4.2944 1.5170 0.2615 1.0243 26.1476 0.2776 'International Tables Vol C 4.2.6.8 and 6.1.1.4'
B 0.0090 0.0039 2.0545 23.2185 1.3326 1.0210 1.0979 60.3498 0.7068 0.1403 -0.1932 'International Tables Vol C 4.2.6.8 and 6.1.1.4'
C 0.0181 0.0091 2.3100 20.8439 1.0200 10.2075 1.5886 0.5687 0.8650 51.6512 0.2156 'International Tables Vol C 4.2.6.8 and 6.1.1.4'
H 0.0000 0.0000 0.4930 10.5109 0.3229 26.1257 0.1402 3.1424 0.0408 57.7998 0.0030 'International Tables Vol C 4.2.6.8 and 6.1.1.4'
N 0.0311 0.0180 12.2126 0.0057 3.1322 9.8933 2.0125 28.9975 1.1663 0.5826 -11.5290 'International Tables Vol C 4.2.6.8 and 6.1.1.4'

loop_
_geom_angle_atom_site_label_1
_geom_angle_atom_site_label_2
_geom_angle_atom_site_label_3
_geom_angle
_geom_angle_publ_flag
C2 C1 C6 122.1(4) yes
C2 C1 O1 116.1(4) yes
C6 C1 O1 121.8(4) yes
C1 C2 C3 118.4(4) yes
C1 C2 P1 121.8(3) yes
C3 C2 P1 119.8(4) yes
C2 C3 C4 119.8(5) yes
C2 C3 H31 120.0 no
C4 C3 H31 120.2 no
C3 C4 C5 120.0(5) yes
C3 C4 H41 119.6 no
C5 C4 H41 120.4 no
C4 C5 C6 122.5(5) yes
C4 C5 H51 118.9 no
C6 C5 H51 118.5 no
C1 C6 C5 117.0(4) yes
C1 C6 C7 121.8(4) yes
C5 C6 C7 121.2(4) yes
C6 C7 C8 108.7(4) yes
C6 C7 C9 107.3(5) yes
C8 C7 C9 110.0(5) yes
C6 C7 C10 111.3(4) yes
C8 C7 C10 109.4(5) yes
C9 C7 C10 110.1(5) yes
C7 C8 H81 109.6 no
C7 C8 H82 108.7 no
H81 C8 H82 109.4 no
C7 C8 H83 109.6 no
H81 C8 H83 109.4 no
H82 C8 H83 110.1 no
C7 C9 H93 108.2 no
C7 C9 H92 110.7 no
H93 C9 H92 109.2 no
C7 C9 H91 109.2 no
H93 C9 H91 109.9 no
H92 C9 H91 109.5 no
C7 C10 C11 123.4(4) yes
C7 C10 C15 119.6(5) yes
C11 C10 C15 116.9(5) yes
C10 C11 C12 122.9(4) yes
C10 C11 O1 121.1(4) yes
C12 C11 O1 115.9(4) yes
C11 C12 C13 117.3(4) yes
C11 C12 P20 123.1(3) yes
C13 C12 P20 119.5(4) yes
C11 C12 C13 117.3(4) yes
C11 C12 P21 117.7(3) yes
C13 C12 P21 124.5(4) yes
C12 C13 C14 120.5(6) yes
C12 C13 H131 120.4 no
C14 C13 H131 119.1 no
C13 C14 C15 119.9(5) yes
C13 C14 H141 120.0 no
C15 C14 H141 120.0 no
C10 C15 C14 122.4(5) yes
C10 C15 H151 117.8 no
C14 C15 H151 119.8 no
C17 C16 C21 119.4(5) yes
C17 C16 P1 123.4(4) yes
C21 C16 P1 117.2(5) yes
C16 C17 C18 119.6(6) yes
C16 C17 H171 120.1 no
C18 C17 H171 120.2 no
C17 C18 C19 121.1(8) yes
C17 C18 H181 119.7 no
C19 C18 H181 119.2 no
C18 C19 C20 119.9(6) yes
C18 C19 H191 120.1 no
C20 C19 H191 120.0 no
C19 C20 C21 119.0(7) yes
C19 C20 H201 120.9 no
C21 C20 H201 120.1 no
C20 C21 C16 121.0(7) yes
C20 C21 H211 119.5 no
C16 C21 H211 119.6 no
C23 C22 C27 118.9(5) yes
C23 C22 P1 119.0(4) yes
C27 C22 P1 122.1(5) yes
C22 C23 C24 120.9(7) yes
C22 C23 H231 120.1 no
C24 C23 H231 119.0 no
C23 C24 C25 120.6(8) yes
C23 C24 H241 119.8 no
C25 C24 H241 119.6 no
C24 C25 C26 120.2(7) yes
C24 C25 H251 120.1 no
C26 C25 H251 119.7 no
C25 C26 C27 120.0(7) yes
C25 C26 H261 120.1 no
C27 C26 H261 119.9 no
C26 C27 C22 119.2(7) yes
C26 C27 H271 121.6 no
C22 C27 H271 119.2 no
C41 C40 C45 118.13(9) yes
C41 C40 Rh1 126.8(6) yes
C45 C40 Rh1 115.1(6) yes
C40 C41 C42 121.02(9) yes
C40 C41 H411 121.8 no
C42 C41 H411 117.2 no
C44 C43 C42 120.01(9) yes
C44 C43 H431 119.6 no
C42 C43 H431 120.4 no
C43 C44 C45 122.10(9) yes
C43 C44 H441 118.7 no
C45 C44 H441 119.2 no
C40 C45 C44 118.14(9) yes
C40 C45 C46 116.3(7) yes
C44 C45 C46 125.5(7) yes
C45 C46 C47 125.0(7) yes
C45 C46 N1 115.0(7) yes
C47 C46 N1 120.02(9) yes
C46 C47 C48 119.99(9) yes
C46 C47 H471 120.8 no
C48 C47 H471 119.2 no
C47 C48 C49 119.10(9) yes
C47 C48 H481 121.0 no
C49 C48 H481 119.9 no
C48 C49 C50 118.73(9) yes
C48 C49 H491 120.4 no
C50 C49 H491 120.8 no
C49 C50 N1 121.91(9) yes
C49 C50 H501 119.6 no
N1 C50 H501 118.5 no
S1 C51 H511 110.3 no
S1 C51 H512 110.1 no
H511 C51 H512 109.4 no
S1 C51 H513 109.2 no
H511 C51 H513 108.8 no
H512 C51 H513 109.1 no
C61 C60 C65 118.11(9) yes
C61 C60 Rh1 126.4(5) yes
C65 C60 Rh1 115.5(5) yes
C60 C61 C62 121.01(9) yes
C60 C61 H611 121.9 no
C62 C61 H611 117.1 no
C61 C62 C63 120.61(9) yes
C61 C62 H621 119.0 no
C63 C62 H621 120.4 no
C65 C64 C63 122.08(9) yes
C65 C64 H641 118.5 no
C63 C64 H641 119.5 no
C60 C65 C64 118.12(9) yes
C60 C65 C66 116.0(6) yes
C64 C65 C66 125.4(6) yes
C65 C66 C67 124.7(6) yes
C65 C66 N2 115.1(6) yes
C67 C66 N2 120.03(9) yes
C66 C67 C68 119.99(9) yes
C66 C67 H671 120.8 no
C68 C67 H671 119.2 no
C67 C68 C69 119.10(9) yes
C67 C68 H681 120.6 no
C69 C68 H681 120.3 no
C68 C69 C70 118.74(9) yes
C68 C69 H691 119.8 no
C70 C69 H691 121.5 no
C69 C70 N2 121.89(9) yes
C69 C70 H701 120.0 no
N2 C70 H701 118.1 no
S2 C71 H711 109.1 no
S2 C71 H712 110.7 no
H711 C71 H712 108.2 no
S2 C71 H713 110.2 no
H711 C71 H713 109.1 no
H712 C71 H713 109.5 no
C76 C75 C80 115.3(5) yes
C76 C75 B1 124.3(4) yes
C80 C75 B1 120.3(5) yes
C75 C76 C77 122.5(5) yes
C75 C76 H761 119.9 no
C77 C76 H761 117.6 no
C76 C77 C78 120.1(5) yes
C76 C77 C81 119.9(5) yes
C78 C77 C81 120.0(5) yes
C77 C78 C79 118.1(5) yes
C77 C78 H781 120.4 no
C79 C78 H781 121.5 no
C78 C79 C80 120.5(4) yes
C78 C79 C82 120.6(3) yes
C80 C79 C82 119.0(4) yes
C75 C80 C79 123.5(5) yes
C75 C80 H801 118.1 no
C79 C80 H801 118.3 no
C77 C81 F27 112.5(5) yes
C77 C81 F25 112.8(5) yes
F27 C81 F25 105.0(6) yes
C77 C81 F26 113.1(5) yes
F27 C81 F26 107.0(5) yes
F25 C81 F26 105.9(6) yes
C79 C82 F231 111.36(5) yes
C79 C82 F220 111.40(5) yes
F231 C82 F220 107.47(5) yes
C79 C82 F240 111.40(5) yes
F231 C82 F240 107.50(5) yes
F220 C82 F240 107.50(5) yes
C79 C82 F230 111.39(5) yes
C79 C82 F221 111.40(5) yes
F230 C82 F221 107.51(5) yes
C79 C82 F241 111.38(5) yes
F230 C82 F241 107.48(5) yes
F221 C82 F241 107.47(5) yes
C84 C83 C88 114.6(5) yes
C84 C83 B1 123.9(4) yes
C88 C83 B1 121.4(4) yes
C83 C84 C85 122.2(5) yes
C83 C84 H841 118.3 no
C85 C84 H841 119.5 no
C84 C85 C86 121.1(4) yes
C84 C85 C89 119.3(4) yes
C86 C85 C89 119.6(3) yes
C85 C86 C87 117.7(4) yes
C85 C86 H861 120.6 no
C87 C86 H861 121.7 no
C86 C87 C88 120.8(4) yes
C86 C87 C90 118.8(4) yes
C88 C87 C90 120.3(4) yes
C83 C88 C87 123.5(4) yes
C83 C88 H881 118.7 no
C87 C88 H881 117.8 no
C85 C89 F190 112.89(5) yes
C85 C89 F211 112.91(5) yes
F190 C89 F211 105.85(5) yes
C85 C89 F200 112.90(5) yes
F190 C89 F200 105.83(5) yes
F211 C89 F200 105.82(5) yes
C85 C89 F191 112.91(5) yes
C85 C89 F210 112.89(5) yes
F191 C89 F210 105.84(5) yes
C85 C89 F201 112.91(5) yes
F191 C89 F201 105.84(5) yes
F210 C89 F201 105.82(5) yes
C87 C90 F180 113.09(5) yes
C87 C90 F161 113.06(5) yes
F180 C90 F161 105.59(5) yes
C87 C90 F170 113.15(5) yes
F180 C90 F170 105.63(5) yes
F161 C90 F170 105.62(5) yes
C87 C90 F181 113.08(5) yes
C87 C90 F160 113.19(5) yes
F181 C90 F160 105.58(5) yes
C87 C90 F171 113.10(5) yes
F181 C90 F171 105.59(5) yes
F160 C90 F171 105.60(5) yes
C92 C91 C96 115.9(5) yes
C92 C91 B1 123.8(4) yes
C96 C91 B1 120.3(4) yes
C91 C92 C93 122.8(4) yes
C91 C92 H921 118.2 no
C93 C92 H921 119.0 no
C92 C93 C94 120.1(4) yes
C92 C93 C97 120.9(3) yes
C94 C93 C97 118.9(4) yes
C93 C94 C95 117.7(4) yes
C93 C94 H941 120.4 no
C95 C94 H941 121.9 no
C94 C95 C96 120.9(4) yes
C94 C95 C98 120.9(3) yes
C96 C95 C98 118.2(4) yes
C95 C96 C91 122.5(5) yes
C95 C96 H961 119.8 no
C91 C96 H961 117.6 no
C93 C97 F130 113.60(5) yes
C93 C97 F140 113.55(5) yes
F130 C97 F140 105.00(5) yes
C93 C97 F151 113.65(5) yes
F130 C97 F151 105.09(5) yes
F140 C97 F151 105.04(5) yes
C93 C97 F131 113.57(5) yes
C93 C97 F141 113.65(5) yes
F131 C97 F141 105.07(5) yes
C93 C97 F150 113.60(5) yes
F131 C97 F150 105.00(5) yes
F141 C97 F150 105.05(5) yes
C95 C98 F101 111.70(5) yes
C95 C98 F110 111.69(5) yes
F101 C98 F110 107.14(5) yes
C95 C98 F121 111.70(5) yes
F101 C98 F121 107.17(5) yes
F110 C98 F121 107.17(5) yes
C95 C98 F100 111.68(5) yes
C95 C98 F111 111.72(5) yes
F100 C98 F111 107.16(5) yes
C95 C98 F120 111.69(5) yes
F100 C98 F120 107.15(5) yes
F111 C98 F120 107.16(5) yes
C100 C99 C104 115.4(4) yes
C100 C99 B1 123.7(4) yes
C104 C99 B1 120.9(4) yes
C99 C100 C101 123.0(4) yes
C99 C100 H1001 118.1 no
C101 C100 H1001 118.9 no
C100 C101 C102 120.5(4) yes
C100 C101 C105 119.8(3) yes
C102 C101 C105 119.7(3) yes
C101 C102 C103 118.1(4) yes
C101 C102 H1021 120.9 no
C103 C102 H1021 121.1 no
C102 C103 C104 121.0(4) yes
C102 C103 C106 118.2(4) yes
C104 C103 C106 120.8(4) yes
C99 C104 C103 122.1(4) yes
C99 C104 H1041 119.7 no
C103 C104 H1041 118.1 no
C101 C105 F321 113.00(5) yes
C101 C105 F330 112.99(5) yes
F321 C105 F330 105.69(5) yes
C101 C105 F311 113.05(5) yes
F321 C105 F311 105.72(5) yes
F330 C105 F311 105.71(5) yes
C101 C105 F320 113.00(5) yes
C101 C105 F331 113.06(5) yes
F320 C105 F331 105.72(5) yes
C101 C105 F310 113.00(5) yes
F320 C105 F310 105.67(5) yes
F331 C105 F310 105.71(5) yes
C103 C106 F28 112.3(4) yes
C103 C106 F29 114.3(4) yes
F28 C106 F29 104.8(5) yes
C103 C106 F30 113.1(5) yes
F28 C106 F30 105.7(5) yes
F29 C106 F30 105.9(5) yes
C40 Rh1 N1 79.5(5) yes
C40 Rh1 S1 94.7(4) yes
N1 Rh1 S1 173.3(3) yes
C40 Rh1 P1 102.1(3) yes
N1 Rh1 P1 90.0(3) yes
S1 Rh1 P1 94.59(15) yes
C40 Rh1 O1 173.0(3) yes
N1 Rh1 O1 95.6(3) yes
S1 Rh1 O1 89.85(15) yes
P1 Rh1 O1 82.69(8) yes
C40 Rh1 P20 92.6(3) yes
N1 Rh1 P20 85.9(3) yes
S1 Rh1 P20 91.0(2) yes
P1 Rh1 P20 163.69(10) yes
O1 Rh1 P20 82.02(12) yes
C60 Rh1 S2 94.5(3) yes
C60 Rh1 N2 79.0(4) yes
S2 Rh1 N2 173.4(3) yes
C60 Rh1 P1 91.8(2) yes
S2 Rh1 P1 93.10(10) yes
N2 Rh1 P1 85.9(2) yes
C60 Rh1 O1 173.3(3) yes
S2 Rh1 O1 89.54(14) yes
N2 Rh1 O1 96.8(3) yes
P1 Rh1 O1 82.69(8) yes
C60 Rh1 P20 103.8(3) yes
S2 Rh1 P20 81.17(17) yes
N2 Rh1 P20 101.5(3) yes
P1 Rh1 P20 163.69(10) yes
O1 Rh1 P20 82.02(12) yes
C40 Rh1 N1 79.5(5) yes
C40 Rh1 S1 94.7(4) yes
N1 Rh1 S1 173.3(3) yes
C40 Rh1 P1 102.1(3) yes
N1 Rh1 P1 90.0(3) yes
S1 Rh1 P1 94.59(15) yes
C40 Rh1 O1 173.0(3) yes
N1 Rh1 O1 95.6(3) yes
S1 Rh1 O1 89.85(15) yes
P1 Rh1 O1 82.69(8) yes
C40 Rh1 P21 93.0(3) yes
N1 Rh1 P21 92.8(3) yes
S1 Rh1 P21 84.0(2) yes
P1 Rh1 P21 164.81(12) yes
O1 Rh1 P21 82.18(14) yes
C60 Rh1 S2 94.5(3) yes
C60 Rh1 N2 79.0(4) yes
S2 Rh1 N2 173.4(3) yes
C60 Rh1 P1 91.8(2) yes
S2 Rh1 P1 93.10(10) yes
N2 Rh1 P1 85.9(2) yes
C60 Rh1 O1 173.3(3) yes
S2 Rh1 O1 89.54(14) yes
N2 Rh1 O1 96.8(3) yes
P1 Rh1 O1 82.69(8) yes
C60 Rh1 P21 103.2(3) yes
S2 Rh1 P21 88.12(18) yes
N2 Rh1 P21 94.5(3) yes
P1 Rh1 P21 164.81(12) yes
O1 Rh1 P21 82.18(14) yes
C71 S2 Rh1 109.3(4) yes
Rh1 N1 C46 113.7(5) yes
Rh1 N1 C50 125.8(5) yes
C46 N1 C50 120.24(9) yes
C51 S1 Rh1 108.2(4) yes
Rh1 N2 C66 113.4(4) yes
Rh1 N2 C70 126.3(4) yes
C66 N2 C70 120.25(9) yes
C22 P1 C16 105.7(3) yes
C22 P1 C2 103.0(2) yes
C16 P1 C2 107.1(2) yes
C22 P1 Rh1 122.4(2) yes
C16 P1 Rh1 116.60(17) yes
C2 P1 Rh1 99.99(14) yes
Rh1 O1 C1 119.2(2) yes
Rh1 O1 C11 120.6(3) yes
C1 O1 C11 120.0(3) yes
C91 B1 C99 109.5(4) yes
C91 B1 C75 109.0(4) yes
C99 B1 C75 109.9(4) yes
C91 B1 C83 109.0(4) yes
C99 B1 C83 110.0(3) yes
C75 B1 C83 109.5(4) yes
C41 C42 C43 120.61(9) yes
C41 C42 H421 118.8 no
C43 C42 H421 120.6 no
C62 C63 C64 120.00(9) yes
C62 C63 H631 120.2 no
C64 C63 H631 119.8 no
C380 C390 C340 120.66(7) yes
C380 C390 H3901 121.5 no
C340 C390 H3901 117.9 no
C391 C341 C351 116.36(6) yes
C391 C341 P20 116.1(6) yes
C351 C341 P20 127.5(6) yes
C391 C341 C351 116.36(6) yes
C391 C341 P21 114.2(5) yes
C351 C341 P21 129.2(5) yes
C390 C380 C370 121.61(7) yes
C390 C380 H3801 119.7 no
C370 C380 H3801 118.7 no
C341 C391 C381 120.68(6) yes
C341 C391 H3911 118.4 no
C381 C391 H3911 120.9 no
C390 C340 C350 116.36(7) yes
C390 C340 P20 122.2(6) yes
C350 C340 P20 121.1(5) yes
C390 C340 C350 116.36(7) yes
C390 C340 P21 119.4(7) yes
C350 C340 P21 121.8(7) yes
C341 C351 C361 120.69(6) yes
C341 C351 H3511 117.4 no
C361 C351 H3511 121.9 no
C391 C381 C371 121.61(6) yes
C391 C381 H3811 120.3 no
C371 C381 H3811 118.1 no
C380 C370 C360 119.00(6) yes
C380 C370 H3701 120.3 no
C360 C370 H3701 120.7 no
C340 C350 C360 120.66(7) yes
C340 C350 H3501 118.2 no
C360 C350 H3501 121.1 no
C351 C361 C371 121.64(6) yes
C351 C361 H3611 119.2 no
C371 C361 H3611 119.1 no
C361 C371 C381 119.01(6) yes
C361 C371 H3711 120.2 no
C381 C371 H3711 120.8 no
C350 C360 C370 121.61(7) yes
C350 C360 H3601 119.8 no
C370 C360 H3601 118.6 no
C290 C280 C330 116.34(6) yes
C290 C280 P20 121.5(4) yes
C330 C280 P20 120.9(4) yes
C301 C291 C281 120.68(6) yes
C301 C291 H2911 120.4 no
C281 C291 H2911 118.9 no
C280 C290 C300 120.66(6) yes
C280 C290 H2901 118.8 no
C300 C290 H2901 120.5 no
C291 C301 C311 121.63(6) yes
C291 C301 H3011 120.2 no
C311 C301 H3011 118.1 no
C301 C311 C321 119.00(6) yes
C301 C311 H3111 121.3 no
C321 C311 H3111 119.6 no
C290 C300 C310 121.61(6) yes
C290 C300 H3001 120.3 no
C310 C300 H3001 118.1 no
C300 C310 C320 119.01(6) yes
C300 C310 H3101 120.9 no
C320 C310 H3101 120.1 no
C311 C321 C331 121.63(6) yes
C311 C321 H3211 118.9 no
C331 C321 H3211 119.5 no
C310 C320 C330 121.63(6) yes
C310 C320 H3201 118.8 no
C330 C320 H3201 119.6 no
C321 C331 C281 120.68(6) yes
C321 C331 H3311 121.9 no
C281 C331 H3311 117.4 no
C320 C330 C280 120.68(6) yes
C320 C330 H3301 121.8 no
C280 C330 H3301 117.5 no
C331 C281 C291 116.37(6) yes
C331 C281 P21 121.4(4) yes
C291 C281 P21 122.0(4) yes
C12 P20 C280 107.45(7) yes
C12 P20 C340 107.44(7) yes
C280 P20 C340 107.56(7) yes
C12 P20 Rh1 98.3(2) yes
C280 P20 Rh1 119.6(3) yes
C340 P20 Rh1 115.3(4) yes
C12 P20 C280 107.45(7) yes
C12 P20 C341 101.3(4) yes
C280 P20 C341 124.7(3) yes
C12 P20 Rh1 98.3(2) yes
C280 P20 Rh1 119.6(3) yes
C341 P20 Rh1 101.1(3) yes
C12 P20 C280 107.45(7) yes
C12 P20 Rh1 98.3(2) yes
C280 P20 Rh1 119.6(3) yes
C12 P20 C342 97.6(14) yes
C280 P20 C342 92.7(9) yes
Rh1 P20 C342 137.2(9) yes
C12 P21 C281 107.46(7) yes
C12 P21 C340 110.7(5) yes
C281 P21 C340 88.1(4) yes
C12 P21 Rh1 101.6(2) yes
C281 P21 Rh1 117.4(3) yes
C340 P21 Rh1 130.3(4) yes
C12 P21 C341 107.54(7) yes
C12 P21 C281 107.46(7) yes
C341 P21 C281 107.49(7) yes
C12 P21 Rh1 101.6(2) yes
C341 P21 Rh1 114.6(4) yes
C281 P21 Rh1 117.4(3) yes
C12 P21 C281 107.46(7) yes
C12 P21 Rh1 101.6(2) yes
C281 P21 Rh1 117.4(3) yes
C12 P21 C342 96.5(13) yes
C281 P21 C342 75.5(9) yes
Rh1 P21 C342 152.6(10) yes
C362 C352 C342 120.5(2) yes
C362 C352 H3521 121.2 no
C342 C352 H3521 118.0 no
C352 C362 C372 121.5(2) yes
C352 C362 H3621 120.1 no
C372 C362 H3621 118.4 no
C362 C372 C382 118.89(9) yes
C362 C372 H3721 120.6 no
C382 C372 H3721 120.5 no
P20 C342 C352 125.2(13) yes
P20 C342 C392 118.0(13) yes
C352 C342 C392 116.2(2) yes
P21 C342 C352 134.8(13) yes
P21 C342 C392 108.5(13) yes
C352 C342 C392 116.2(2) yes
C342 C392 C382 120.61(12) yes
C342 C392 H3921 118.1 no
C382 C392 H3921 121.3 no
C392 C382 C372 121.57(11) yes
C392 C382 H3821 119.6 no
C372 C382 H3821 118.8 no

loop_
_geom_bond_atom_site_label_1
_geom_bond_atom_site_label_2
_geom_bond_distance
_geom_bond_publ_flag
F25 C81 1.329(7) yes
F26 C81 1.325(7) yes
F27 C81 1.339(8) yes
F28 C106 1.321(6) yes
F29 C106 1.320(7) yes
F30 C106 1.289(7) yes
C1 C2 1.390(6) yes
C1 C6 1.385(6) yes
C1 O1 1.408(5) yes
C2 C3 1.404(7) yes
C2 P1 1.817(4) yes
C3 C4 1.365(8) yes
C3 H31 0.911 no
C4 C5 1.372(8) yes
C4 H41 0.929 no
C5 C6 1.378(7) yes
C5 H51 0.925 no
C6 C7 1.528(7) yes
C7 C8 1.552(7) yes
C7 C9 1.554(7) yes
C7 C10 1.507(8) yes
C8 H81 0.961 no
C8 H82 0.957 no
C8 H83 0.958 no
C9 H93 0.968 no
C9 H92 0.971 no
C9 H91 0.969 no
C10 C11 1.378(7) yes
C10 C15 1.392(7) yes
C11 C12 1.399(6) yes
C11 O1 1.400(5) yes
C12 C13 1.400(7) yes
C12 P20 1.821(5) yes
C12 C13 1.400(7) yes
C12 P21 1.883(6) yes
C13 C14 1.382(10) yes
C13 H131 0.929 no
C14 C15 1.357(9) yes
C14 H141 0.933 no
C15 H151 0.934 no
C16 C17 1.391(9) yes
C16 C21 1.361(8) yes
C16 P1 1.826(5) yes
C17 C18 1.375(8) yes
C17 H171 0.930 no
C18 C19 1.366(11) yes
C18 H181 0.930 no
C19 C20 1.381(11) yes
C19 H191 0.944 no
C20 C21 1.399(9) yes
C20 H201 0.945 no
C21 H211 0.930 no
C22 C23 1.382(9) yes
C22 C27 1.370(8) yes
C22 P1 1.833(5) yes
C23 C24 1.376(9) yes
C23 H231 0.928 no
C24 C25 1.334(11) yes
C24 H241 0.935 no
C25 C26 1.372(13) yes
C25 H251 0.933 no
C26 C27 1.410(11) yes
C26 H261 0.937 no
C27 H271 0.932 no
C40 C41 1.381(8) yes
C40 C45 1.418(8) yes
C40 Rh1 1.997(7) yes
C41 C42 1.365(7) yes
C41 H411 0.929 no
C43 C44 1.331(8) yes
C43 C42 1.365(8) yes
C43 H431 0.933 no
C44 C45 1.393(7) yes
C44 H441 0.933 no
C45 C46 1.450(12) yes
C46 C47 1.393(7) yes
C46 N1 1.346(8) yes
C47 C48 1.362(7) yes
C47 H471 0.934 no
C48 C49 1.401(8) yes
C48 H481 0.930 no
C49 C50 1.364(7) yes
C49 H491 0.927 no
C50 N1 1.342(8) yes
C50 H501 0.930 no
C51 S1 1.820(12) yes
C51 H511 0.958 no
C51 H512 0.959 no
C51 H513 0.963 no
C60 C61 1.384(7) yes
C60 C65 1.427(7) yes
C60 Rh1 2.012(6) yes
C61 C62 1.368(7) yes
C61 H611 0.924 no
C62 C63 1.365(7) yes
C62 H621 0.928 no
C64 C65 1.388(7) yes
C64 C63 1.342(7) yes
C64 H641 0.931 no
C65 C66 1.453(10) yes
C66 C67 1.398(7) yes
C66 N2 1.366(7) yes
C67 C68 1.374(7) yes
C67 H671 0.940 no
C68 C69 1.420(7) yes
C68 H681 0.928 no
C69 C70 1.369(7) yes
C69 H691 0.927 no
C70 N2 1.352(7) yes
C70 H701 0.936 no
C71 S2 1.798(12) yes
C71 H711 0.969 no
C71 H712 0.968 no
C71 H713 0.967 no
C75 C76 1.387(7) yes
C75 C80 1.388(7) yes
C75 B1 1.644(7) yes
C76 C77 1.389(7) yes
C76 H761 0.922 no
C77 C78 1.400(8) yes
C77 C81 1.489(8) yes
C78 C79 1.372(8) yes
C78 H781 0.930 no
C79 C80 1.375(7) yes
C79 C82 1.523(3) yes
C80 H801 0.925 no
C82 F231 1.331(5) yes
C82 F220 1.340(5) yes
C82 F240 1.331(5) yes
C82 F230 1.333(5) yes
C82 F221 1.335(6) yes
C82 F241 1.339(6) yes
C83 C84 1.404(7) yes
C83 C88 1.406(7) yes
C83 B1 1.638(7) yes
C84 C85 1.405(7) yes
C84 H841 0.934 no
C85 C86 1.382(8) yes
C85 C89 1.492(3) yes
C86 C87 1.388(7) yes
C86 H861 0.934 no
C87 C88 1.378(6) yes
C87 C90 1.506(4) yes
C88 H881 0.947 no
C89 F190 1.336(5) yes
C89 F211 1.325(5) yes
C89 F200 1.324(5) yes
C89 F191 1.323(5) yes
C89 F210 1.322(5) yes
C89 F201 1.330(5) yes
C90 F180 1.313(5) yes
C90 F161 1.299(5) yes
C90 F170 1.304(4) yes
C90 F181 1.306(5) yes
C90 F160 1.302(5) yes
C90 F171 1.319(5) yes
C91 C92 1.386(7) yes
C91 C96 1.387(7) yes
C91 B1 1.652(7) yes
C92 C93 1.387(7) yes
C92 H921 0.928 no
C93 C94 1.404(7) yes
C93 C97 1.480(3) yes
C94 C95 1.376(8) yes
C94 H941 0.931 no
C95 C96 1.390(7) yes
C95 C98 1.505(3) yes
C96 H961 0.923 no
C97 F130 1.324(5) yes
C97 F140 1.331(5) yes
C97 F151 1.319(5) yes
C97 F131 1.333(5) yes
C97 F141 1.305(5) yes
C97 F150 1.337(5) yes
C98 F101 1.345(5) yes
C98 F110 1.361(5) yes
C98 F121 1.344(5) yes
C98 F100 1.345(5) yes
C98 F111 1.352(5) yes
C98 F120 1.346(5) yes
C99 C100 1.383(6) yes
C99 C104 1.409(6) yes
C99 B1 1.648(7) yes
C100 C101 1.398(7) yes
C100 H1001 0.940 no
C101 C102 1.385(7) yes
C101 C105 1.492(3) yes
C102 C103 1.381(7) yes
C102 H1021 0.921 no
C103 C104 1.394(6) yes
C103 C106 1.485(7) yes
C104 H1041 0.937 no
C105 F321 1.317(5) yes
C105 F330 1.315(5) yes
C105 F311 1.304(5) yes
C105 F320 1.316(5) yes
C105 F331 1.319(4) yes
C105 F310 1.319(5) yes
Rh1 N1 2.141(7) yes
Rh1 S1 2.254(4) yes
Rh1 P1 2.3026(12) yes
Rh1 O1 2.209(3) yes
Rh1 P20 2.386(4) yes
Rh1 S2 2.269(3) yes
Rh1 N2 2.164(6) yes
Rh1 P1 2.3026(12) yes
Rh1 O1 2.209(3) yes
Rh1 P20 2.386(4) yes
Rh1 N1 2.141(7) yes
Rh1 S1 2.254(4) yes
Rh1 P1 2.3026(12) yes
Rh1 O1 2.209(3) yes
Rh1 P21 2.240(4) yes
Rh1 S2 2.269(3) yes
Rh1 N2 2.164(6) yes
Rh1 P1 2.3026(12) yes
Rh1 O1 2.209(3) yes
Rh1 P21 2.240(4) yes
C42 H421 0.929 no
C63 H631 0.934 no
C390 C380 1.410(6) yes
C390 C340 1.382(6) yes
C390 H3901 0.928 no
C341 C391 1.392(6) yes
C341 C351 1.380(5) yes
C341 P20 2.016(10) yes
C341 C391 1.392(6) yes
C341 C351 1.380(5) yes
C341 P21 1.799(6) yes
C380 C370 1.335(6) yes
C380 H3801 0.933 no
C391 C381 1.412(6) yes
C391 H3911 0.926 no
C340 C350 1.391(6) yes
C340 P20 1.785(6) yes
C340 C350 1.391(6) yes
C340 P21 1.649(11) yes
C351 C361 1.414(6) yes
C351 H3511 0.928 no
C381 C371 1.331(6) yes
C381 H3811 0.930 no
C370 C360 1.337(6) yes
C370 H3701 0.935 no
C350 C360 1.405(6) yes
C350 H3501 0.929 no
C361 C371 1.338(6) yes
C361 H3611 0.930 no
C371 H3711 0.933 no
C360 H3601 0.929 no
C280 C290 1.393(6) yes
C280 C330 1.379(5) yes
C280 P20 1.804(6) yes
C291 C301 1.408(5) yes
C291 C281 1.379(6) yes
C291 H2911 0.934 no
C290 C300 1.411(5) yes
C290 H2901 0.931 no
C301 C311 1.330(6) yes
C301 H3011 0.931 no
C311 C321 1.327(6) yes
C311 H3111 0.928 no
C300 C310 1.330(6) yes
C300 H3001 0.922 no
C310 C320 1.337(6) yes
C310 H3101 0.929 no
C321 C331 1.408(5) yes
C321 H3211 0.934 no
C320 C330 1.414(5) yes
C320 H3201 0.934 no
C331 C281 1.381(5) yes
C331 H3311 0.935 no
C330 H3301 0.931 no
C281 P21 1.788(6) yes
P20 C342 1.889(16) yes
P21 C342 1.859(16) yes
C352 C362 1.412(6) yes
C352 C342 1.386(6) yes
C352 H3521 0.929 no
C362 C372 1.334(6) yes
C362 H3621 0.928 no
C372 C382 1.334(6) yes
C372 H3721 0.929 no
C342 C392 1.383(6) yes
C342 C392 1.383(6) yes
C392 C382 1.411(6) yes
C392 H3921 0.930 no
C382 H3821 0.930 no

loop_
_platon_squeeze_void_nr
_platon_squeeze_void_average_x
_platon_squeeze_void_average_y
_platon_squeeze_void_average_z
_platon_squeeze_void_volume
_platon_squeeze_void_count_electrons
_platon_squeeze_void_content
1 0.006 0.500 0.000 673 124 ' '
